data_2101708
loop_
_publ_author_name
'Larsen, S.'
'Marthi, K.'

_publ_section_title
;
 Structures of the Optically Active Monofluoro-Substituted Mandelic
 Acids: Relation to Their Racemic Counterparts and Thermochemical
 Properties
;
_journal_issue 2
_journal_name_full 'Acta Crystallographica Section B'
_journal_page_first 280
_journal_page_last 292
_journal_paper_doi 10.1107/S0108768196013419
_journal_volume 53
_journal_year 1997
_chemical_formula_moiety
;
FC~6~H~5~CH(OH)COOH
;
_chemical_formula_sum 'C8 H7 F O3'
_chemical_formula_weight 170.14
_chemical_melting_point 425.8
_chemical_name_systematic
;
(R)-(-)-para-fluoromandelic acid
;
_space_group_IT_number 5
_symmetry_cell_setting monoclinic
_symmetry_space_group_name_Hall 'C 2y'
_symmetry_space_group_name_H-M 'C 1 2 1'
_audit_creation_method SHELXL
_cell_angle_alpha 90.00
_cell_angle_beta 107.56(2)
_cell_angle_gamma 90.00
_cell_formula_units_Z 4
_cell_length_a 8.464(2)
_cell_length_b 5.8518(13)
_cell_length_c 15.868(2)
_cell_measurement_reflns_used 22
_cell_measurement_temperature 122.0(5)
_cell_measurement_theta_max 21.32
_cell_measurement_theta_min 19.44
_cell_volume 749.3(3)
_computing_cell_refinement 'CAD-4 Software (Enraf-Nonius, 1989)'
_computing_data_collection 'CAD-4 Software (Enraf-Nonius, 1989)'
_computing_data_reduction 'DREADD (Blessing, 1987)'
_computing_molecular_graphics 'OrtepII (Johnson, 1976) '
_computing_publication_material
;
SHELXL-93 (Sheldrick, 1995) and local programs
;
_computing_structure_refinement 'SHELXL-93 (Sheldrick, 1995)'
_computing_structure_solution 'SHELXS-86 (Sheldrick, 1990)'
_diffrn_ambient_temperature 122.0(5)
_diffrn_measurement_device 'Enraf Nonius CAD4'
_diffrn_measurement_method \w-2\q
_diffrn_radiation_monochromator graphite
_diffrn_radiation_source 'fine-focus sealed tube'
_diffrn_radiation_type MoK\a
_diffrn_radiation_wavelength 0.71073
_diffrn_reflns_av_R_equivalents 0.0160
_diffrn_reflns_av_sigmaI/netI 0.0309
_diffrn_reflns_limit_h_max 16
_diffrn_reflns_limit_h_min 0
_diffrn_reflns_limit_k_max 11
_diffrn_reflns_limit_k_min 0
_diffrn_reflns_limit_l_max 30
_diffrn_reflns_limit_l_min -31
_diffrn_reflns_number 3552
_diffrn_reflns_theta_max 45.29
_diffrn_reflns_theta_min 1.35
_diffrn_standards_decay_% 0.2
_diffrn_standards_interval_time 166.7
_diffrn_standards_number 3
_exptl_absorpt_coefficient_mu 0.131
_exptl_absorpt_correction_type none
_exptl_crystal_colour white
_exptl_crystal_density_diffrn 1.508
_exptl_crystal_density_method none
_exptl_crystal_description cubic
_exptl_crystal_F_000 352
_exptl_crystal_size_max 0.25
_exptl_crystal_size_mid 0.25
_exptl_crystal_size_min 0.25
_refine_diff_density_max 0.385
_refine_diff_density_min -0.309
_refine_ls_abs_structure_Flack 0.4(5)
_refine_ls_extinction_method none
_refine_ls_goodness_of_fit_all 1.121
_refine_ls_goodness_of_fit_obs 1.099
_refine_ls_hydrogen_treatment refxyz
_refine_ls_matrix_type full
_refine_ls_number_parameters 130
_refine_ls_number_reflns 3301
_refine_ls_number_restraints 1
_refine_ls_restrained_S_all 1.245
_refine_ls_restrained_S_obs 1.099
_refine_ls_R_factor_all 0.0432
_refine_ls_R_factor_obs 0.0356
_refine_ls_shift/esd_max 0.001
_refine_ls_shift/esd_mean 0.000
_refine_ls_structure_factor_coef Fsqd
_refine_ls_weighting_details 'w = 1/[\s^2^(Fo^2^)+(0.0497P)^2^+0.1016P] where P=(Fo^2^+2Fc^2^)/3'
_refine_ls_weighting_scheme calc
_refine_ls_wR_factor_all 0.1134
_refine_ls_wR_factor_obs 0.0948
_reflns_number_observed 2977
_reflns_number_total 3307
_reflns_observed_criterion >2sigma(I)
_cod_data_source_file ab0363.cif
_cod_data_source_block OP
_cod_depositor_comments
;
The following automatic conversions were performed:

'_refine_ls_weighting_scheme' value 'calc w =
1/[\s^2^(Fo^2^)+(0.0497P)^2^+0.1016P] where P=(Fo^2^+2Fc^2^)/3' was
changed to 'calc'. New tag '_refine_ls_weighting_details' was
created. The value of the new tag was set to 'w =
1/[\s^2^(Fo^2^)+(0.0497P)^2^+0.1016P] where P=(Fo^2^+2Fc^2^)/3'.

Automatic conversion script
Id: cif_fix_values 3143 2015-03-26 13:38:13Z robertas 
;
_cod_database_code 2101708

loop_
_symmetry_equiv_pos_as_xyz
'x, y, z'
'-x, y, -z'
'x+1/2, y+1/2, z'
'-x+1/2, y+1/2, -z'

loop_
_atom_site_aniso_label
_atom_site_aniso_U_11
_atom_site_aniso_U_22
_atom_site_aniso_U_33
_atom_site_aniso_U_12
_atom_site_aniso_U_13
_atom_site_aniso_U_23
F 0.0436(3) 0.0267(3) 0.0112(2) -0.0011(3) 0.0026(2) -0.0015(2)
O1 0.0194(2) 0.0099(2) 0.0226(3) 0.0003(2) -0.0027(2) 0.0005(2)
O2 0.0153(2) 0.0139(2) 0.0183(2) -0.0021(2) -0.0027(2) -0.0017(2)
O3 0.0238(3) 0.0100(2) 0.0198(2) -0.0013(2) -0.0074(2) 0.0026(2)
C1 0.0142(2) 0.0100(2) 0.0111(2) -0.0018(2) 0.0018(2) -0.0002(2)
C2 0.0147(2) 0.0101(2) 0.0122(2) -0.0023(2) 0.0006(2) 0.0008(2)
C3 0.0131(2) 0.0106(2) 0.0122(2) -0.0010(2) 0.0008(2) -0.0003(2)
C4 0.0135(2) 0.0264(4) 0.0139(2) -0.0012(3) -0.0003(2) 0.0003(3)
C5 0.0189(3) 0.0309(4) 0.0143(2) -0.0019(3) -0.0022(2) -0.0006(3)
C6 0.0280(3) 0.0165(3) 0.0116(2) 0.0000(3) 0.0021(2) -0.0005(2)
C7 0.0243(3) 0.0285(4) 0.0169(3) 0.0005(4) 0.0078(2) -0.0019(3)
C8 0.0160(2) 0.0258(4) 0.0161(2) -0.0001(3) 0.0038(2) -0.0012(3)

loop_
_atom_site_label
_atom_site_fract_x
_atom_site_fract_y
_atom_site_fract_z
_atom_site_U_iso_or_equiv
_atom_site_thermal_displace_type
_atom_site_calc_flag
_atom_site_occupancy
_atom_site_type_symbol
F 0.25325(12) 0.22906(14) -0.00442(4) 0.02841(14) Uani d 1 F
O1 0.43378(8) 0.67669(11) 0.36506(5) 0.01932(12) Uani d 1 O
H1 0.479(2) 0.802(4) 0.3854(12) 0.029 Uiso d 1 H
O2 0.66203(7) 0.50842(11) 0.45392(4) 0.01756(10) Uani d 1 O
O3 0.54978(9) 0.09045(11) 0.40495(5) 0.02094(13) Uani d 1 O
H3 0.629(2) 0.128(5) 0.4438(13) 0.031 Uiso d 1 H
C1 0.52524(8) 0.49977(12) 0.39993(4) 0.01222(9) Uani d 1 C
C2 0.44132(9) 0.27279(12) 0.36670(4) 0.01308(10) Uani d 1 C
H2 0.3357(18) 0.262(4) 0.3867(10) 0.016 Uiso d 1 H
C3 0.39024(8) 0.25790(12) 0.26699(4) 0.01264(9) Uani d 1 C
C4 0.22379(9) 0.2540(2) 0.21803(5) 0.01890(13) Uani d 1 C
H4 0.143(2) 0.255(4) 0.2468(12) 0.023 Uiso d 1 H
C5 0.17592(11) 0.2436(2) 0.12596(5) 0.0230(2) Uani d 1 C
H5 0.060(2) 0.242(4) 0.0873(13) 0.028 Uiso d 1 H
C6 0.29861(12) 0.2381(2) 0.08526(5) 0.01957(13) Uani d 1 C
C7 0.46518(12) 0.2404(2) 0.13146(6) 0.0229(2) Uani d 1 C
H7 0.549(2) 0.226(4) 0.1030(13) 0.027 Uiso d 1 H
C8 0.51075(10) 0.2496(2) 0.22336(5) 0.01953(13) Uani d 1 C
H8 0.630(2) 0.250(4) 0.2606(13) 0.023 Uiso d 1 H

loop_
_atom_type_symbol
_atom_type_description
_atom_type_scat_dispersion_real
_atom_type_scat_dispersion_imag
_atom_type_scat_source
C C 0.0033 0.0016 'International Tables Vol C Tables 4.2.6.8 and 6.1.1.4'
H H 0.0000 0.0000 'International Tables Vol C Tables 4.2.6.8 and 6.1.1.4'
F F 0.0171 0.0103 'International Tables Vol C Tables 4.2.6.8 and 6.1.1.4'
O O 0.0106 0.0060 'International Tables Vol C Tables 4.2.6.8 and 6.1.1.4'

loop_
_geom_angle_atom_site_label_1
_geom_angle_atom_site_label_2
_geom_angle_atom_site_label_3
_geom_angle
_geom_angle_publ_flag
C1 O1 H1 112.4(14) no
C2 O3 H3 114.3(19) no
O2 C1 O1 125.45(7) yes
O2 C1 C2 121.71(7) yes
O1 C1 C2 112.84(6) yes
O3 C2 C3 110.37(6) yes
O3 C2 C1 109.49(6) yes
C3 C2 C1 111.64(6) yes
O3 C2 H2 109.2(11) no
C3 C2 H2 108.4(9) no
C1 C2 H2 107.7(11) no
C4 C3 C8 119.45(7) yes
C4 C3 C2 120.54(7) yes
C8 C3 C2 120.01(6) yes
C3 C4 C5 120.79(8) yes
C3 C4 H4 119.9(11) no
C5 C4 H4 119.3(11) no
C6 C5 C4 118.02(7) yes
C6 C5 H5 117.2(11) no
C4 C5 H5 124.8(11) no
F C6 C5 118.47(8) yes
F C6 C7 118.54(9) yes
C5 C6 C7 122.99(7) yes
C6 C7 C8 118.22(8) yes
C6 C7 H7 122.3(13) no
C8 C7 H7 119.3(13) no
C7 C8 C3 120.52(7) yes
C7 C8 H8 121.8(10) no
C3 C8 H8 117.6(11) no

loop_
_geom_bond_atom_site_label_1
_geom_bond_atom_site_label_2
_geom_bond_distance
_geom_bond_publ_flag
F C6 1.3585(10) yes
O1 C1 1.3111(10) yes
O1 H1 0.85(2) no
O2 C1 1.2159(9) yes
O3 C2 1.4190(10) yes
O3 H3 0.79(2) no
C1 C2 1.5234(10) yes
C2 C3 1.5116(10) yes
C2 H2 1.037(15) no
C3 C4 1.3887(10) yes
C3 C8 1.3958(11) yes
C4 C5 1.3946(11) yes
C4 H4 0.93(2) no
C5 C6 1.3789(14) yes
C5 H5 0.99(2) no
C6 C7 1.3789(13) yes
C7 C8 1.3924(12) yes
C7 H7 0.95(2) no
C8 H8 1.01(2) no

loop_
_geom_torsion_atom_site_label_1
_geom_torsion_atom_site_label_2
_geom_torsion_atom_site_label_3
_geom_torsion_atom_site_label_4
_geom_torsion
_geom_torsion_publ_flag
O2 C1 C2 O3 -2.77(9) yes
C1 C2 C3 C4 -112.69(9) yes
C1 C2 C3 C8 66.82(9) no

loop_
_cod_related_entry_id
_cod_related_entry_database
_cod_related_entry_code
1 ChemSpider 5362474
